data_4117827
loop_
_publ_author_name
'Pierre-Antoine Bouit'
'Aude Escande'
'R\'ozsa Sz\"ucs'
'D\'enes Szieberth'
'Christophe Lescop'
'L\'aszl\'o Nyul\'aszi'
'Muriel Hissler'
'R\'egis R\'eau'

_publ_section_title
;
 Dibenzophosphapentaphenes: Exploiting P Chemistry for Gap Fine-Tuning and
 Coordination-Driven Assembly of Planar Polycyclic Aromatic Hydrocarbons
;
_journal_name_full 'Journal of the American Chemical Society'
_journal_page_first 6524
_journal_page_last 6527
_journal_paper_doi 10.1021/ja300171y
_journal_volume 134
_journal_year 2012
_chemical_formula_moiety 'C76 H54 Au B0 Cl0 F0 O8 P2 S0'
_chemical_formula_sum 'C76 H54 Au B0 Cl0 F0 O8 P2 S0'
_chemical_formula_weight 1354.10
_chemical_name_systematic
;
 ?
;
_space_group_IT_number 2
_symmetry_cell_setting triclinic
_symmetry_space_group_name_Hall '-P 1'
_symmetry_space_group_name_H-M 'P -1'
_atom_sites_solution_hydrogens geom
_atom_sites_solution_primary direct
_atom_sites_solution_secondary difmap
_audit_creation_method SHELXL-97
_cell_angle_alpha 87.397(4)
_cell_angle_beta 79.573(4)
_cell_angle_gamma 61.235(4)
_cell_formula_units_Z 1
_cell_length_a 12.7622(11)
_cell_length_b 13.2528(10)
_cell_length_c 14.1164(10)
_cell_measurement_temperature 150(2)
_cell_measurement_theta_max 27.31
_cell_measurement_theta_min 2.56
_cell_volume 2056.0(3)
_computing_structure_refinement 'SHELXL-97 (Sheldrick, 1997)'
_computing_structure_solution 'SHELXS-97 (Sheldrick, 1990)'
_diffrn_ambient_temperature 150(2)
_diffrn_measured_fraction_theta_full 0.965
_diffrn_measured_fraction_theta_max 0.965
_diffrn_measurement_device_type ccd
_diffrn_measurement_method none
_diffrn_radiation_monochromator graphite
_diffrn_radiation_source 'fine-focus sealed tube'
_diffrn_radiation_type MoK\a
_diffrn_radiation_wavelength 0.71069
_diffrn_reflns_av_R_equivalents 0.0345
_diffrn_reflns_av_sigmaI/netI 0.0433
_diffrn_reflns_limit_h_max 16
_diffrn_reflns_limit_h_min -16
_diffrn_reflns_limit_k_max 17
_diffrn_reflns_limit_k_min -16
_diffrn_reflns_limit_l_max 18
_diffrn_reflns_limit_l_min -18
_diffrn_reflns_number 28182
_diffrn_reflns_theta_full 27.44
_diffrn_reflns_theta_max 27.44
_diffrn_reflns_theta_min 1.47
_diffrn_standards_decay_% none
_exptl_absorpt_coefficient_mu 1.872
_exptl_absorpt_correction_T_max 0.7988
_exptl_absorpt_correction_T_min 0.5193
_exptl_absorpt_correction_type multi-scan
_exptl_absorpt_process_details 'Sheldrick,G.M.(2002).SADABS BrukerAXS Inc.'
_exptl_crystal_colour orange
_exptl_crystal_density_diffrn 1.094
_exptl_crystal_description block
_exptl_crystal_F_000 683
_exptl_crystal_size_max 0.35
_exptl_crystal_size_mid 0.25
_exptl_crystal_size_min 0.12
_refine_diff_density_max 0.759
_refine_diff_density_min -1.057
_refine_diff_density_rms 0.144
_refine_ls_extinction_method none
_refine_ls_goodness_of_fit_ref 1.077
_refine_ls_hydrogen_treatment constr
_refine_ls_matrix_type full
_refine_ls_number_parameters 394
_refine_ls_number_reflns 9077
_refine_ls_number_restraints 0
_refine_ls_restrained_S_all 1.077
_refine_ls_R_factor_all 0.0376
_refine_ls_R_factor_gt 0.0344
_refine_ls_shift/su_max 0.000
_refine_ls_shift/su_mean 0.000
_refine_ls_structure_factor_coef Fsqd
_refine_ls_weighting_details 'calc w=1/[\s^2^(Fo^2^)+(0.0616P)^2^+0.0000P] where P=(Fo^2^+2Fc^2^)/3'
_refine_ls_weighting_scheme calc
_refine_ls_wR_factor_gt 0.0941
_refine_ls_wR_factor_ref 0.0963
_reflns_number_gt 8537
_reflns_number_total 9077
_reflns_threshold_expression >2sigma(I)
_cod_data_source_file ja300171y_si_001_3.cif
_cod_data_source_block compound9
_cod_database_code 4117827

loop_
_symmetry_equiv_pos_as_xyz
'x, y, z'
'-x, -y, -z'

loop_
_atom_site_label
_atom_site_type_symbol
_atom_site_fract_x
_atom_site_fract_y
_atom_site_fract_z
_atom_site_U_iso_or_equiv
_atom_site_adp_type
_atom_site_occupancy
_atom_site_symmetry_multiplicity
_atom_site_calc_flag
_atom_site_refinement_flags
C1 C 0.7164(3) 0.2257(2) 0.4003(2) 0.0270(6) Uani 1 1 d .
C2 C 0.8241(3) 0.2331(3) 0.3622(2) 0.0312(7) Uani 1 1 d .
C3 C 0.8542(3) 0.3041(3) 0.4092(3) 0.0397(8) Uani 1 1 d .
H3 H 0.8040 0.3466 0.4654 0.048 Uiso 1 1 calc R
C4 C 0.9589(3) 0.3109(3) 0.3717(3) 0.0499(10) Uani 1 1 d .
C5 C 1.0343(3) 0.2470(3) 0.2872(3) 0.0487(10) Uani 1 1 d .
H5 H 1.1044 0.2518 0.2625 0.058 Uiso 1 1 calc R
C6 C 1.0058(3) 0.1768(3) 0.2399(3) 0.0433(9) Uani 1 1 d .
C7 C 0.8998(3) 0.1644(3) 0.2756(2) 0.0338(7) Uani 1 1 d .
C8 C 0.8667(3) 0.0874(3) 0.2309(2) 0.0328(7) Uani 1 1 d .
C9 C 0.9347(3) 0.0135(3) 0.1476(3) 0.0438(9) Uani 1 1 d .
H9 H 1.0056 0.0126 0.1158 0.053 Uiso 1 1 calc R
C10 C 0.8971(4) -0.0566(3) 0.1134(3) 0.0478(9) Uani 1 1 d .
H10 H 0.9434 -0.1033 0.0581 0.057 Uiso 1 1 calc R
C11 C 0.7922(3) -0.0610(3) 0.1579(2) 0.0389(7) Uani 1 1 d .
H11 H 0.7714 -0.1116 0.1335 0.047 Uiso 1 1 calc R
C12 C 0.7192(3) 0.0104(3) 0.2388(2) 0.0288(6) Uani 1 1 d .
C13 C 0.6045(3) 0.0121(2) 0.2870(2) 0.0259(6) Uani 1 1 d .
C14 C 0.5617(3) -0.0554(3) 0.2532(2) 0.0330(7) Uani 1 1 d .
H14 H 0.6065 -0.1056 0.1996 0.040 Uiso 1 1 calc R
C15 C 0.4514(3) -0.0480(3) 0.2994(2) 0.0354(7) Uani 1 1 d .
H15 H 0.4251 -0.0946 0.2759 0.043 Uiso 1 1 calc R
C16 C 0.3805(3) 0.0253(3) 0.3779(2) 0.0302(6) Uani 1 1 d .
H16 H 0.3067 0.0287 0.4052 0.036 Uiso 1 1 calc R
C17 C 0.4186(2) 0.0960(2) 0.4180(2) 0.0243(6) Uani 1 1 d .
C18 C 0.3509(2) 0.1766(2) 0.5022(2) 0.0250(6) Uani 1 1 d .
C19 C 0.2355(3) 0.1954(3) 0.5574(2) 0.0320(7) Uani 1 1 d .
C20 C 0.1763(3) 0.2738(3) 0.6347(2) 0.0358(7) Uani 1 1 d .
H20 H 0.1023 0.2835 0.6687 0.043 Uiso 1 1 calc R
C21 C 0.2259(3) 0.3396(3) 0.6632(2) 0.0372(7) Uani 1 1 d .
C28 C 0.5315(2) 0.0873(2) 0.3695(2) 0.0230(5) Uani 1 1 d .
C23 C 0.3987(3) 0.2443(2) 0.5352(2) 0.0265(6) Uani 1 1 d .
C24 C 0.5129(2) 0.2301(2) 0.4839(2) 0.0238(6) Uani 1 1 d .
C25 C 0.5747(2) 0.1558(2) 0.4055(2) 0.0224(5) Uani 1 1 d .
C26 C 0.6861(2) 0.1546(2) 0.3584(2) 0.0244(6) Uani 1 1 d .
C29 C 0.6646(3) 0.2494(3) 0.6107(2) 0.0334(7) Uani 1 1 d .
C34 C 0.7714(3) 0.1458(3) 0.6064(3) 0.0366(7) Uani 1 1 d .
H34 H 0.8104 0.1030 0.5483 0.044 Uiso 1 1 calc R
C33 C 0.8199(4) 0.1063(4) 0.6904(3) 0.0528(10) Uani 1 1 d .
H33 H 0.8922 0.0375 0.6877 0.063 Uiso 1 1 calc R
C32 C 0.7614(5) 0.1684(5) 0.7769(4) 0.0692(14) Uani 1 1 d .
H32 H 0.7933 0.1409 0.8326 0.083 Uiso 1 1 calc R
C31 C 0.6569(6) 0.2699(5) 0.7806(4) 0.0740(15) Uani 1 1 d .
H31 H 0.6180 0.3115 0.8392 0.089 Uiso 1 1 calc R
C30 C 0.6066(4) 0.3132(4) 0.6980(3) 0.0504(9) Uani 1 1 d .
H30 H 0.5357 0.3833 0.7013 0.061 Uiso 1 1 calc R
C27 C 0.7589(3) 0.0831(3) 0.2748(2) 0.0272(6) Uani 1 1 d .
C100 C 1.0846(5) 0.3965(5) 0.3850(5) 0.0766(16) Uani 1 1 d .
H10A H 1.0908 0.4468 0.4280 0.115 Uiso 1 1 calc R
H10B H 1.0754 0.4296 0.3232 0.115 Uiso 1 1 calc R
H10C H 1.1570 0.3230 0.3780 0.115 Uiso 1 1 calc R
C200 C 1.1922(4) 0.1138(5) 0.1255(4) 0.0757(16) Uani 1 1 d .
H20A H 1.2322 0.0671 0.0667 0.114 Uiso 1 1 calc R
H20B H 1.2425 0.0822 0.1735 0.114 Uiso 1 1 calc R
H20C H 1.1782 0.1909 0.1140 0.114 Uiso 1 1 calc R
C22 C 0.3369(3) 0.3244(3) 0.6141(2) 0.0315(6) Uani 1 1 d .
H220 H 0.3705 0.3671 0.6332 0.038 Uiso 1 1 calc R
C300 C 0.0707(3) 0.1515(4) 0.5803(3) 0.0474(9) Uani 1 1 d .
H30A H 0.0484 0.1005 0.5541 0.071 Uiso 1 1 calc R
H30B H 0.0116 0.2299 0.5734 0.071 Uiso 1 1 calc R
H30C H 0.0737 0.1381 0.6475 0.071 Uiso 1 1 calc R
C400 C 0.2111(4) 0.4741(4) 0.7777(3) 0.0559(11) Uani 1 1 d .
H40A H 0.1557 0.5239 0.8319 0.084 Uiso 1 1 calc R
H40B H 0.2282 0.5191 0.7284 0.084 Uiso 1 1 calc R
H40C H 0.2853 0.4191 0.7978 0.084 Uiso 1 1 calc R
O1 O 0.9804(3) 0.3816(3) 0.4240(3) 0.0645(9) Uani 1 1 d .
O2 O 1.0778(2) 0.1156(3) 0.1587(2) 0.0557(7) Uani 1 1 d .
O3 O 0.1879(2) 0.1305(2) 0.52972(18) 0.0401(5) Uani 1 1 d .
O4 O 0.1576(2) 0.4145(3) 0.74053(19) 0.0513(7) Uani 1 1 d .
P1 P 0.59910(7) 0.30193(6) 0.50312(6) 0.02607(16) Uani 1 1 d .
Au1 Au 0.5000 0.5000 0.5000 0.03125(7) Uani 1 2 d S

loop_
_atom_site_aniso_label
_atom_site_aniso_U_11
_atom_site_aniso_U_22
_atom_site_aniso_U_33
_atom_site_aniso_U_23
_atom_site_aniso_U_13
_atom_site_aniso_U_12
C1 0.0224(14) 0.0215(14) 0.0395(17) 0.0075(11) -0.0095(11) -0.0117(12)
C2 0.0247(14) 0.0254(15) 0.0474(18) 0.0137(13) -0.0118(13) -0.0144(12)
C3 0.0336(17) 0.0333(17) 0.063(2) 0.0127(15) -0.0147(15) -0.0232(15)
C4 0.041(2) 0.042(2) 0.086(3) 0.031(2) -0.033(2) -0.0312(18)
C5 0.0280(17) 0.050(2) 0.077(3) 0.030(2) -0.0135(17) -0.0266(17)
C6 0.0277(16) 0.044(2) 0.062(2) 0.0284(17) -0.0119(15) -0.0207(15)
C7 0.0213(14) 0.0343(17) 0.0472(19) 0.0173(14) -0.0061(12) -0.0159(13)
C8 0.0235(14) 0.0322(16) 0.0379(17) 0.0112(13) -0.0014(12) -0.0120(13)
C9 0.0309(17) 0.043(2) 0.047(2) 0.0062(15) 0.0084(14) -0.0146(15)
C10 0.047(2) 0.047(2) 0.040(2) -0.0052(16) 0.0088(15) -0.0197(18)
C11 0.0398(18) 0.0379(18) 0.0343(17) -0.0042(14) 0.0029(13) -0.0177(15)
C12 0.0300(15) 0.0292(15) 0.0264(15) 0.0039(11) -0.0036(11) -0.0144(13)
C13 0.0284(15) 0.0253(14) 0.0247(14) 0.0052(11) -0.0058(11) -0.0135(12)
C14 0.0413(18) 0.0348(17) 0.0272(15) -0.0033(12) -0.0058(12) -0.0213(15)
C15 0.0431(18) 0.0373(18) 0.0406(18) 0.0010(14) -0.0128(14) -0.0290(16)
C16 0.0307(15) 0.0324(16) 0.0362(16) 0.0053(12) -0.0084(12) -0.0215(13)
C17 0.0228(14) 0.0245(14) 0.0296(15) 0.0082(11) -0.0096(11) -0.0134(12)
C18 0.0211(13) 0.0208(13) 0.0318(15) 0.0058(11) -0.0052(11) -0.0093(11)
C19 0.0255(15) 0.0299(16) 0.0408(18) 0.0057(13) -0.0066(12) -0.0135(13)
C20 0.0215(14) 0.0406(18) 0.0397(18) 0.0008(14) 0.0001(12) -0.0124(14)
C21 0.0285(16) 0.0364(18) 0.0363(17) -0.0033(13) -0.0009(13) -0.0086(14)
C28 0.0234(13) 0.0209(13) 0.0264(14) 0.0046(10) -0.0067(10) -0.0115(11)
C23 0.0215(13) 0.0207(14) 0.0347(16) 0.0023(11) -0.0061(11) -0.0079(11)
C24 0.0230(13) 0.0190(13) 0.0307(15) 0.0028(10) -0.0072(11) -0.0105(11)
C25 0.0196(13) 0.0187(13) 0.0287(14) 0.0055(10) -0.0064(10) -0.0087(11)
C26 0.0215(13) 0.0240(14) 0.0304(15) 0.0087(11) -0.0070(11) -0.0130(11)
C29 0.0355(17) 0.0268(15) 0.0472(19) 0.0034(13) -0.0151(14) -0.0199(14)
C34 0.0329(16) 0.0328(17) 0.051(2) 0.0112(14) -0.0133(14) -0.0199(14)
C33 0.044(2) 0.051(2) 0.077(3) 0.030(2) -0.032(2) -0.0285(19)
C32 0.085(3) 0.081(4) 0.061(3) 0.017(2) -0.048(3) -0.045(3)
C31 0.104(4) 0.073(3) 0.054(3) -0.009(2) -0.035(3) -0.043(3)
C30 0.059(2) 0.042(2) 0.053(2) -0.0081(17) -0.0198(18) -0.0226(19)
C27 0.0240(14) 0.0252(14) 0.0295(15) 0.0050(11) -0.0025(11) -0.0105(12)
C100 0.065(3) 0.078(3) 0.128(5) 0.045(3) -0.045(3) -0.061(3)
C200 0.040(2) 0.111(4) 0.082(3) 0.030(3) 0.002(2) -0.047(3)
C22 0.0255(15) 0.0260(15) 0.0399(17) -0.0015(12) -0.0043(12) -0.0101(12)
C300 0.0287(17) 0.059(2) 0.062(2) 0.0058(18) -0.0026(15) -0.0289(17)
C400 0.050(2) 0.058(3) 0.046(2) -0.0179(19) -0.0011(17) -0.016(2)
O1 0.0577(18) 0.0579(18) 0.111(3) 0.0211(17) -0.0352(17) -0.0486(16)
O2 0.0300(13) 0.076(2) 0.0591(17) 0.0182(14) 0.0070(12) -0.0300(13)
O3 0.0260(11) 0.0471(14) 0.0537(15) -0.0027(11) 0.0001(10) -0.0247(11)
O4 0.0332(13) 0.0603(17) 0.0465(15) -0.0211(13) 0.0075(11) -0.0146(12)
P1 0.0223(4) 0.0185(3) 0.0403(4) 0.0023(3) -0.0092(3) -0.0110(3)
Au1 0.02735(10) 0.01634(9) 0.05101(12) 0.00166(6) -0.01088(7) -0.01000(7)

loop_
_atom_type_symbol
_atom_type_description
_atom_type_scat_dispersion_real
_atom_type_scat_dispersion_imag
_atom_type_scat_source
C C 0.0033 0.0016 'International Tables Vol C Tables 4.2.6.8 and 6.1.1.4'
H H 0.0000 0.0000 'International Tables Vol C Tables 4.2.6.8 and 6.1.1.4'
O O 0.0106 0.0060 'International Tables Vol C Tables 4.2.6.8 and 6.1.1.4'
P P 0.1023 0.0942 'International Tables Vol C Tables 4.2.6.8 and 6.1.1.4'
Cl Cl 0.1484 0.1585 'International Tables Vol C Tables 4.2.6.8 and 6.1.1.4'
Au Au -2.0133 8.8022 'International Tables Vol C Tables 4.2.6.8 and 6.1.1.4'
B B 0.0013 0.0007 'International Tables Vol C Tables 4.2.6.8 and 6.1.1.4'
F F 0.0171 0.0103 'International Tables Vol C Tables 4.2.6.8 and 6.1.1.4'
S S 0.1246 0.1234 'International Tables Vol C Tables 4.2.6.8 and 6.1.1.4'

loop_
_geom_angle_atom_site_label_1
_geom_angle_atom_site_label_2
_geom_angle_atom_site_label_3
_geom_angle
_geom_angle_site_symmetry_3
C26 C1 C2 122.0(3) .
C26 C1 P1 108.2(2) .
C2 C1 P1 129.8(2) .
C3 C2 C1 120.3(3) .
C3 C2 C7 122.1(3) .
C1 C2 C7 117.6(3) .
C4 C3 C2 119.9(4) .
O1 C4 C3 115.1(4) .
O1 C4 C5 124.8(3) .
C3 C4 C5 120.1(4) .
C6 C5 C4 120.7(3) .
O2 C6 C5 120.9(3) .
O2 C6 C7 117.1(4) .
C5 C6 C7 122.1(4) .
C6 C7 C2 115.1(3) .
C6 C7 C8 124.8(3) .
C2 C7 C8 120.1(3) .
C9 C8 C27 115.5(3) .
C9 C8 C7 125.6(3) .
C27 C8 C7 118.8(3) .
C10 C9 C8 120.9(3) .
C9 C10 C11 122.9(3) .
C12 C11 C10 119.8(3) .
C11 C12 C27 117.2(3) .
C11 C12 C13 122.1(3) .
C27 C12 C13 120.7(3) .
C14 C13 C28 117.1(3) .
C14 C13 C12 122.5(3) .
C28 C13 C12 120.4(3) .
C13 C14 C15 120.2(3) .
C16 C15 C14 122.7(3) .
C15 C16 C17 120.6(3) .
C16 C17 C28 115.8(3) .
C16 C17 C18 125.3(3) .
C28 C17 C18 118.9(3) .
C23 C18 C19 115.0(3) .
C23 C18 C17 120.1(2) .
C19 C18 C17 125.0(3) .
O3 C19 C20 121.3(3) .
O3 C19 C18 116.9(3) .
C20 C19 C18 121.7(3) .
C19 C20 C21 121.2(3) .
O4 C21 C22 125.1(3) .
O4 C21 C20 115.1(3) .
C22 C21 C20 119.8(3) .
C25 C28 C13 117.7(2) .
C25 C28 C17 118.7(3) .
C13 C28 C17 123.5(3) .
C22 C23 C24 119.4(3) .
C22 C23 C18 122.6(3) .
C24 C23 C18 118.0(3) .
C25 C24 C23 121.6(3) .
C25 C24 P1 108.1(2) .
C23 C24 P1 130.3(2) .
C24 C25 C28 122.7(3) .
C24 C25 C26 115.3(3) .
C28 C25 C26 121.9(3) .
C1 C26 C27 122.7(3) .
C1 C26 C25 115.7(3) .
C27 C26 C25 121.6(3) .
C34 C29 C30 120.0(3) .
C34 C29 P1 120.2(3) .
C30 C29 P1 119.7(3) .
C29 C34 C33 119.4(4) .
C32 C33 C34 120.5(4) .
C31 C32 C33 119.8(4) .
C32 C31 C30 121.3(4) .
C29 C30 C31 118.9(4) .
C26 C27 C8 118.8(3) .
C26 C27 C12 117.6(3) .
C8 C27 C12 123.6(3) .
C21 C22 C23 119.7(3) .
C4 O1 C100 117.1(4) .
C6 O2 C200 119.7(4) .
C19 O3 C300 118.0(3) .
C21 O4 C400 116.5(3) .
C1 P1 C29 107.59(15) .
C1 P1 C24 92.62(13) .
C29 P1 C24 109.12(14) .
C1 P1 Au1 116.03(10) .
C29 P1 Au1 113.15(11) .
C24 P1 Au1 116.35(9) .
P1 Au1 P1 179.998(1) 2_666

loop_
_geom_bond_atom_site_label_1
_geom_bond_atom_site_label_2
_geom_bond_distance
_geom_bond_site_symmetry_2
C1 C26 1.367(4) .
C1 C2 1.431(4) .
C1 P1 1.805(3) .
C2 C3 1.403(5) .
C2 C7 1.443(5) .
C3 C4 1.389(5) .
C4 O1 1.373(5) .
C4 C5 1.400(7) .
C5 C6 1.384(6) .
C6 O2 1.342(5) .
C6 C7 1.439(4) .
C7 C8 1.479(5) .
C8 C9 1.419(5) .
C8 C27 1.430(4) .
C9 C10 1.371(6) .
C10 C11 1.399(5) .
C11 C12 1.390(5) .
C12 C27 1.431(4) .
C12 C13 1.488(4) .
C13 C14 1.389(4) .
C13 C28 1.428(4) .
C14 C15 1.400(5) .
C15 C16 1.370(5) .
C16 C17 1.422(4) .
C17 C28 1.431(4) .
C17 C18 1.469(4) .
C18 C23 1.436(4) .
C18 C19 1.445(4) .
C19 O3 1.371(4) .
C19 C20 1.375(5) .
C20 C21 1.406(5) .
C21 O4 1.362(4) .
C21 C22 1.382(5) .
C28 C25 1.417(4) .
C23 C22 1.405(4) .
C23 C24 1.432(4) .
C24 C25 1.361(4) .
C24 P1 1.825(3) .
C25 C26 1.450(4) .
C26 C27 1.418(4) .
C29 C34 1.387(5) .
C29 C30 1.394(5) .
C29 P1 1.815(3) .
C34 C33 1.400(5) .
C33 C32 1.377(7) .
C32 C31 1.359(8) .
C31 C30 1.398(6) .
C100 O1 1.445(5) .
C200 O2 1.440(4) .
C300 O3 1.434(4) .
C400 O4 1.433(5) .
P1 Au1 2.3037(11) .
Au1 P1 2.3037(11) 2_666
